data_7125033
loop_
_publ_author_name
'Bao, Xiaoze'
'Wei, Shiqiang'
'Zou, Liwei'
'He, Yuli'
'Xue, Fuzhao'
'Qu, Jingping'
'Wang, Baomin'

_publ_section_title
;
 Asymmetric chlorination of 4-substituted pyrazolones catalyzed by natural
 cinchona alkaloid.
;
_journal_issue 76
_journal_name_full 'Chemical communications (Cambridge, England)'
_journal_page_first 11426
_journal_page_last 11429
_journal_paper_doi 10.1039/c6cc06236a
_journal_volume 52
_journal_year 2016
_chemical_absolute_configuration ad
_chemical_formula_sum 'C22 H16 Br Cl N2 O'
_chemical_formula_weight 439.73
_chemical_melting_point 390
_chemical_name_systematic (S)-4-benzyl-3-(4-bromophenyl)-4-chloro-4,5-dihydro-1H-pyrazol-5-one
_space_group_IT_number 19
_space_group_name_Hall 'P 2ac 2ab'
_space_group_name_H-M_alt 'P 21 21 21'
_symmetry_cell_setting orthorhombic
_symmetry_space_group_name_H-M 'P 21 21 21'
_atom_sites_solution_hydrogens geom
_atom_sites_solution_primary direct
_atom_sites_solution_secondary difmap
_audit_creation_method SHELXL-97
_audit_update_record
;
2016-04-20 deposited with the CCDC.
2016-08-24 downloaded from the CCDC.
;
_cell_angle_alpha 90.00
_cell_angle_beta 90.00
_cell_angle_gamma 90.00
_cell_formula_units_Z 4
_cell_length_a 8.048(3)
_cell_length_b 9.690(3)
_cell_length_c 25.348(8)
_cell_measurement_temperature 298(2)
_cell_volume 1976.8(11)
_computing_cell_refinement 'Bruker SMART'
_computing_data_collection 'Bruker SMART'
_computing_data_reduction 'Bruker SAINT'
_computing_molecular_graphics 'Bruker SHELXTL'
_computing_publication_material 'Bruker SHELXTL'
_computing_structure_refinement 'Bruker SHELXTL'
_computing_structure_solution 'Bruker SHELXTL'
_diffrn_ambient_temperature 298(2)
_diffrn_measured_fraction_theta_full 0.999
_diffrn_measured_fraction_theta_max 0.999
_diffrn_measurement_device_type 'CCD area detector'
_diffrn_measurement_method 'phi and omega scans'
_diffrn_radiation_monochromator graphite
_diffrn_radiation_source 'fine-focus sealed tube'
_diffrn_radiation_type MoK\a
_diffrn_radiation_wavelength 0.71073
_diffrn_reflns_av_R_equivalents 0.0293
_diffrn_reflns_av_sigmaI/netI 0.0512
_diffrn_reflns_limit_h_max 9
_diffrn_reflns_limit_h_min -9
_diffrn_reflns_limit_k_max 11
_diffrn_reflns_limit_k_min -11
_diffrn_reflns_limit_l_max 30
_diffrn_reflns_limit_l_min -25
_diffrn_reflns_number 10670
_diffrn_reflns_theta_full 25.00
_diffrn_reflns_theta_max 25.00
_diffrn_reflns_theta_min 2.25
_exptl_absorpt_coefficient_mu 2.229
_exptl_absorpt_correction_T_max 0.5450
_exptl_absorpt_correction_T_min 0.5267
_exptl_absorpt_correction_type empirical
_exptl_absorpt_process_details SADABS
_exptl_crystal_colour yellow
_exptl_crystal_density_diffrn 1.478
_exptl_crystal_density_method 'not measured'
_exptl_crystal_description block
_exptl_crystal_F_000 888
_exptl_crystal_recrystallization_method 'Re-crystallisation from solvent'
_exptl_crystal_size_max 0.33
_exptl_crystal_size_mid 0.32
_exptl_crystal_size_min 0.31
_refine_diff_density_max 0.428
_refine_diff_density_min -0.474
_refine_diff_density_rms 0.041
_refine_ls_abs_structure_details 'Flack H D (1983), Acta Cryst. A39, 876-881'
_refine_ls_abs_structure_Flack 0.016(9)
_refine_ls_extinction_method none
_refine_ls_goodness_of_fit_ref 1.000
_refine_ls_hydrogen_treatment 'riding mode'
_refine_ls_matrix_type full
_refine_ls_number_parameters 244
_refine_ls_number_reflns 3461
_refine_ls_number_restraints 0
_refine_ls_restrained_S_all 1.000
_refine_ls_R_factor_all 0.0427
_refine_ls_R_factor_gt 0.0340
_refine_ls_shift/su_max 0.000
_refine_ls_shift/su_mean 0.000
_refine_ls_structure_factor_coef Fsqd
_refine_ls_weighting_details 'calc w=1/[\s^2^(Fo^2^)+(0.0314P)^2^+0.4400P] where P=(Fo^2^+2Fc^2^)/3'
_refine_ls_weighting_scheme calc
_refine_ls_wR_factor_gt 0.0822
_refine_ls_wR_factor_ref 0.0859
_reflns_number_gt 3003
_reflns_number_total 3461
_reflns_threshold_expression >2sigma(I)
_cod_data_source_file c6cc06236a2.cif
_cod_data_source_block 1
_cod_depositor_comments
;
The following automatic conversions were performed:

data item '_symmetry_cell_setting' value 'Orthorhombic' was changed
to 'orthorhombic' in accordance with the
/home/saulius/struct/COD-crude-data/automatic-downloads/DataCite-retrospective/RSC/depositions/lib/dictionaries/cif_core.dic
dictionary named 'cif_core.dic' version 2.4.2 last updated on
2011-04-26.

Automatic conversion script
Id: cif_fix_values 6909 2019-04-08 15:41:33Z antanas 
;
_cod_original_cell_volume 1976.7(11)
_cod_original_sg_symbol_H-M 'P2(1)2(1)2(1) '
_cod_database_code 7125033
_solvent_exptl_crystal_recrystallization_method 'hexane, ether'

loop_
_symmetry_equiv_pos_as_xyz
'x, y, z'
'-x+1/2, -y, z+1/2'
'-x, y+1/2, -z+1/2'
'x+1/2, -y+1/2, -z'

loop_
_atom_site_label
_atom_site_type_symbol
_atom_site_fract_x
_atom_site_fract_y
_atom_site_fract_z
_atom_site_U_iso_or_equiv
_atom_site_adp_type
_atom_site_occupancy
_atom_site_symmetry_multiplicity
_atom_site_calc_flag
_atom_site_refinement_flags
Br1 Br 0.03369(6) 0.36235(5) 0.084353(18) 0.08323(17) Uani 1 1 d .
Cl2 Cl 0.82132(13) 0.20810(9) 0.21310(3) 0.0605(2) Uani 1 1 d .
C11 C 0.5304(4) 0.1337(3) 0.12089(11) 0.0411(6) Uani 1 1 d .
N2 N 0.7803(3) 0.0276(3) 0.09088(10) 0.0464(6) Uani 1 1 d .
C17 C 1.0532(4) -0.0638(3) 0.07099(12) 0.0487(8) Uani 1 1 d .
O1 O 1.0654(3) -0.0454(3) 0.18969(9) 0.0640(6) Uani 1 1 d .
C2 C 0.7815(4) 0.0451(3) 0.18186(11) 0.0446(7) Uani 1 1 d .
C14 C 0.2348(4) 0.2670(3) 0.09970(13) 0.0495(8) Uani 1 1 d .
C1 C 0.9491(5) -0.0124(3) 0.16274(12) 0.0476(7) Uani 1 1 d .
N1 N 0.9323(3) -0.0225(3) 0.10904(9) 0.0473(6) Uani 1 1 d .
C5 C 0.6638(4) -0.1944(3) 0.20084(11) 0.0450(7) Uani 1 1 d .
C13 C 0.3355(5) 0.2289(4) 0.05859(13) 0.0575(9) Uani 1 1 d .
H13A H 0.3047 0.2474 0.0239 0.069 Uiso 1 1 calc R
C22 C 1.0355(5) -0.0249(4) 0.01978(13) 0.0632(9) Uani 1 1 d .
H22A H 0.9448 0.0282 0.0095 0.076 Uiso 1 1 calc R
C4 C 0.7032(5) -0.0521(3) 0.22229(12) 0.0520(8) Uani 1 1 d .
H4A H 0.7784 -0.0616 0.2520 0.062 Uiso 1 1 calc R
H4B H 0.6013 -0.0107 0.2353 0.062 Uiso 1 1 calc R
C16 C 0.4245(4) 0.1726(3) 0.16143(12) 0.0471(8) Uani 1 1 d .
H16A H 0.4536 0.1538 0.1962 0.057 Uiso 1 1 calc R
C15 C 0.2757(4) 0.2394(3) 0.15071(13) 0.0512(8) Uani 1 1 d .
H15A H 0.2049 0.2650 0.1780 0.061 Uiso 1 1 calc R
C3 C 0.6924(4) 0.0678(3) 0.13002(11) 0.0413(7) Uani 1 1 d .
C6 C 0.5070(5) -0.2259(4) 0.18390(14) 0.0622(9) Uani 1 1 d .
H6A H 0.4244 -0.1588 0.1846 0.075 Uiso 1 1 calc R
C10 C 0.7847(5) -0.2953(4) 0.19997(15) 0.0640(10) Uani 1 1 d .
H10A H 0.8915 -0.2749 0.2117 0.077 Uiso 1 1 calc R
C18 C 1.1845(6) -0.1435(5) 0.08547(17) 0.0887(14) Uani 1 1 d .
H18A H 1.1963 -0.1717 0.1203 0.106 Uiso 1 1 calc R
C8 C 0.5897(7) -0.4564(4) 0.16513(16) 0.0793(14) Uani 1 1 d .
H8A H 0.5643 -0.5449 0.1534 0.095 Uiso 1 1 calc R
C7 C 0.4705(7) -0.3578(4) 0.16565(16) 0.0798(12) Uani 1 1 d .
H7A H 0.3640 -0.3783 0.1538 0.096 Uiso 1 1 calc R
C12 C 0.4830(4) 0.1626(3) 0.06951(12) 0.0542(8) Uani 1 1 d .
H12A H 0.5522 0.1367 0.0418 0.065 Uiso 1 1 calc R
C9 C 0.7485(7) -0.4261(4) 0.18189(19) 0.0807(13) Uani 1 1 d .
H9A H 0.8308 -0.4934 0.1810 0.097 Uiso 1 1 calc R
C20 C 1.2849(6) -0.1435(5) -0.0026(2) 0.0898(13) Uani 1 1 d .
H20A H 1.3635 -0.1701 -0.0275 0.108 Uiso 1 1 calc R
C19 C 1.3007(7) -0.1824(6) 0.0479(2) 0.1132(19) Uani 1 1 d .
H19A H 1.3910 -0.2363 0.0579 0.136 Uiso 1 1 calc R
C21 C 1.1530(6) -0.0646(5) -0.01703(16) 0.0792(12) Uani 1 1 d .
H21A H 1.1416 -0.0371 -0.0520 0.095 Uiso 1 1 calc R

loop_
_atom_site_aniso_label
_atom_site_aniso_U_11
_atom_site_aniso_U_22
_atom_site_aniso_U_33
_atom_site_aniso_U_23
_atom_site_aniso_U_13
_atom_site_aniso_U_12
Br1 0.0686(3) 0.1032(3) 0.0779(3) 0.0045(2) -0.0003(2) 0.0352(2)
Cl2 0.0728(6) 0.0504(4) 0.0584(5) -0.0102(4) -0.0087(4) -0.0067(4)
C11 0.0458(16) 0.0369(13) 0.0404(15) -0.0007(13) -0.0010(13) -0.0039(14)
N2 0.0471(15) 0.0502(13) 0.0418(14) -0.0010(12) -0.0033(12) 0.0050(12)
C17 0.051(2) 0.0460(16) 0.0490(18) -0.0026(14) 0.0003(15) 0.0002(15)
O1 0.0566(16) 0.0784(16) 0.0569(14) 0.0053(12) -0.0151(12) 0.0037(14)
C2 0.056(2) 0.0410(15) 0.0368(15) 0.0004(13) -0.0058(14) -0.0030(15)
C14 0.0466(18) 0.0473(17) 0.055(2) 0.0029(14) -0.0005(15) 0.0031(15)
C1 0.054(2) 0.0444(16) 0.0448(17) 0.0051(14) -0.0071(16) -0.0029(16)
N1 0.0468(17) 0.0531(14) 0.0421(13) 0.0022(11) 0.0006(11) 0.0097(13)
C5 0.058(2) 0.0455(15) 0.0316(15) 0.0111(13) 0.0029(14) 0.0022(15)
C13 0.058(2) 0.072(2) 0.0429(18) 0.0110(16) -0.0033(16) 0.0060(19)
C22 0.063(2) 0.076(2) 0.0513(19) 0.0007(17) 0.0005(18) 0.010(2)
C4 0.066(2) 0.0507(17) 0.0392(16) 0.0042(14) -0.0012(16) 0.0008(17)
C16 0.054(2) 0.0519(18) 0.0359(16) -0.0038(13) -0.0020(13) -0.0030(15)
C15 0.053(2) 0.0540(18) 0.0462(17) -0.0138(15) 0.0065(15) -0.0008(16)
C3 0.0498(18) 0.0370(14) 0.0371(15) 0.0036(13) 0.0008(14) -0.0057(13)
C6 0.060(2) 0.056(2) 0.070(2) 0.0180(17) -0.0015(18) -0.0087(18)
C10 0.065(2) 0.0539(18) 0.074(2) 0.0067(19) 0.000(2) 0.0045(18)
C18 0.090(3) 0.110(3) 0.066(2) 0.015(3) 0.009(2) 0.048(3)
C8 0.124(5) 0.050(2) 0.064(2) 0.0038(19) 0.015(3) -0.019(3)
C7 0.096(3) 0.069(2) 0.075(3) 0.021(2) -0.017(2) -0.027(3)
C12 0.052(2) 0.069(2) 0.0421(16) 0.0056(15) 0.0065(14) 0.0106(17)
C9 0.094(4) 0.050(2) 0.098(3) 0.005(2) 0.023(3) 0.009(2)
C20 0.079(3) 0.105(3) 0.086(3) -0.019(3) 0.022(2) 0.017(3)
C19 0.095(4) 0.149(5) 0.096(4) 0.016(3) 0.021(3) 0.061(4)
C21 0.081(3) 0.104(3) 0.053(2) -0.009(2) 0.012(2) -0.001(3)

loop_
_atom_type_symbol
_atom_type_description
_atom_type_scat_dispersion_real
_atom_type_scat_dispersion_imag
_atom_type_scat_source
C C 0.0033 0.0016 'International Tables Vol C Tables 4.2.6.8 and 6.1.1.4'
H H 0.0000 0.0000 'International Tables Vol C Tables 4.2.6.8 and 6.1.1.4'
N N 0.0061 0.0033 'International Tables Vol C Tables 4.2.6.8 and 6.1.1.4'
O O 0.0106 0.0060 'International Tables Vol C Tables 4.2.6.8 and 6.1.1.4'
Cl Cl 0.1484 0.1585 'International Tables Vol C Tables 4.2.6.8 and 6.1.1.4'
Br Br -0.2901 2.4595 'International Tables Vol C Tables 4.2.6.8 and 6.1.1.4'

loop_
_geom_angle_atom_site_label_1
_geom_angle_atom_site_label_2
_geom_angle_atom_site_label_3
_geom_angle
C12 C11 C16 118.2(3)
C12 C11 C3 118.7(3)
C16 C11 C3 123.1(3)
C3 N2 N1 109.6(2)
C22 C17 C18 119.8(4)
C22 C17 N1 119.8(3)
C18 C17 N1 120.4(3)
C3 C2 C1 101.2(2)
C3 C2 C4 118.5(3)
C1 C2 C4 110.5(2)
C3 C2 Cl2 109.8(2)
C1 C2 Cl2 107.5(2)
C4 C2 Cl2 108.7(2)
C15 C14 C13 121.8(3)
C15 C14 Br1 119.7(3)
C13 C14 Br1 118.6(2)
O1 C1 N1 128.4(3)
O1 C1 C2 126.9(3)
N1 C1 C2 104.6(3)
C1 N1 N2 112.9(3)
C1 N1 C17 128.6(3)
N2 N1 C17 118.2(2)
C6 C5 C10 119.2(3)
C6 C5 C4 120.5(3)
C10 C5 C4 120.2(3)
C14 C13 C12 118.8(3)
C17 C22 C21 119.7(4)
C5 C4 C2 114.0(2)
C11 C16 C15 120.8(3)
C14 C15 C16 119.1(3)
N2 C3 C11 120.0(3)
N2 C3 C2 111.5(3)
C11 C3 C2 128.3(3)
C5 C6 C7 120.3(4)
C5 C10 C9 120.5(4)
C19 C18 C17 119.6(4)
C7 C8 C9 120.2(4)
C8 C7 C6 120.2(4)
C11 C12 C13 121.3(3)
C8 C9 C10 119.7(4)
C19 C20 C21 119.3(4)
C20 C19 C18 121.0(5)
C20 C21 C22 120.6(4)

loop_
_geom_bond_atom_site_label_1
_geom_bond_atom_site_label_2
_geom_bond_distance
Br1 C14 1.904(3)
Cl2 C2 1.796(3)
C11 C12 1.386(4)
C11 C16 1.387(4)
C11 C3 1.470(4)
N2 C3 1.279(4)
N2 N1 1.395(4)
C17 C22 1.359(4)
C17 C18 1.359(5)
C17 N1 1.427(4)
O1 C1 1.202(4)
C2 C3 1.513(4)
C2 C1 1.538(5)
C2 C4 1.528(4)
C14 C15 1.361(5)
C14 C13 1.371(5)
C1 N1 1.371(4)
C5 C6 1.367(5)
C5 C10 1.380(5)
C5 C4 1.516(4)
C13 C12 1.378(5)
C22 C21 1.383(6)
C16 C15 1.388(5)
C6 C7 1.391(5)
C10 C9 1.379(6)
C18 C19 1.387(6)
C8 C7 1.354(7)
C8 C9 1.379(7)
C20 C19 1.340(7)
C20 C21 1.358(7)
